data_7720369
loop_
_publ_author_name
'Mittag, Simon M.'
'Klopf, Jonas'
'Virovets, Alexander V.'
'Peresypkina, Eugenia'
'Lerner, Hans-Wolfram'
'Helten, Holger'
'Wagner, Matthias'

_publ_section_title
;
 Fraternal twins: B<sub>2</sub>O<sub>2</sub>- or
 B<sub>2</sub>N<sub>2</sub>-doped polycyclic &#x3c0; systems and their
 formation mechanism <i>via</i> regiodivergent Au- <i>versus</i>
 amine-catalyzed cyclizations.
;
_journal_issue 14
_journal_name_full 'Dalton transactions (Cambridge, England : 2003)'
_journal_page_first 5553
_journal_page_last 5564
_journal_paper_doi 10.1039/d6dt00412a
_journal_volume 55
_journal_year 2026
_chemical_formula_moiety 'C27 H29 B N2 O, C6 H6'
_chemical_formula_sum 'C33 H35 B N2 O'
_chemical_formula_weight 486.44
_space_group_crystal_system monoclinic
_space_group_IT_number 14
_space_group_name_Hall '-P 2yn'
_space_group_name_H-M_alt 'P 1 21/n 1'
_atom_sites_solution_hydrogens mixed
_atom_sites_solution_primary dual
_audit_creation_method SHELXL-2019/3
_audit_update_record
;
2026-01-15 deposited with the CCDC.	2026-02-27 downloaded from the CCDC.
;
_cell_angle_alpha 90
_cell_angle_beta 105.710(3)
_cell_angle_gamma 90
_cell_formula_units_Z 4
_cell_length_a 17.2291(5)
_cell_length_b 9.0740(2)
_cell_length_c 18.4299(6)
_cell_measurement_reflns_used 8980
_cell_measurement_temperature 173(2)
_cell_measurement_theta_max 27.7120
_cell_measurement_theta_min 2.6260
_cell_volume 2773.64(14)
_computing_cell_refinement 'CrysAlisPro 1.171.42.43a (Rigaku OD, 2022)'
_computing_data_collection 'X-Area (Stoe & Cie, 2001)'
_computing_data_reduction 'CrysAlisPro 1.171.42.43a (Rigaku OD, 2022)'
_computing_publication_material 'IUCr PublCIF online service'
_computing_structure_refinement 'SHELXL-2019/2 (Sheldrick, 2019)'
_computing_structure_solution 'SHELXT (G. M. Sheldrick, 2015)'
_diffrn_ambient_temperature 173(2)
_diffrn_detector 'image plate'
_diffrn_detector_area_resol_mean 6.67
_diffrn_detector_type 'STOE image plate (34 cm diameter)'
_diffrn_measured_fraction_theta_full 0.996
_diffrn_measured_fraction_theta_max 0.997
_diffrn_measurement_device '2-circle goniometer'
_diffrn_measurement_device_type 'STOE IPDS II two-circle-diffractometer'
_diffrn_measurement_method \w
_diffrn_radiation_monochromator mirror
_diffrn_radiation_type MoK\a
_diffrn_radiation_wavelength 0.71073
_diffrn_reflns_av_R_equivalents 0.0434
_diffrn_reflns_av_unetI/netI 0.0301
_diffrn_reflns_Laue_measured_fraction_full 0.996
_diffrn_reflns_Laue_measured_fraction_max 0.997
_diffrn_reflns_limit_h_max 22
_diffrn_reflns_limit_h_min -22
_diffrn_reflns_limit_k_max 11
_diffrn_reflns_limit_k_min -11
_diffrn_reflns_limit_l_max 23
_diffrn_reflns_limit_l_min -19
_diffrn_reflns_number 29205
_diffrn_reflns_point_group_measured_fraction_full 0.996
_diffrn_reflns_point_group_measured_fraction_max 0.997
_diffrn_reflns_theta_full 25.242
_diffrn_reflns_theta_max 27.485
_diffrn_reflns_theta_min 2.456
_diffrn_source 'Genix 3D I\mS microfocus X-ray source'
_exptl_absorpt_coefficient_mu 0.069
_exptl_absorpt_correction_T_max 1.00000
_exptl_absorpt_correction_T_min 0.43111
_exptl_absorpt_correction_type multi-scan
_exptl_absorpt_process_details
;
CrysAlisPro 1.171.42.43a (Rigaku Oxford Diffraction, 2022)
Empirical absorption correction using spherical harmonics,
implemented in SCALE3 ABSPACK scaling algorithm.
;
_exptl_crystal_colour colourless
_exptl_crystal_density_diffrn 1.165
_exptl_crystal_description prism
_exptl_crystal_F_000 1040
_exptl_crystal_size_max 0.410
_exptl_crystal_size_mid 0.380
_exptl_crystal_size_min 0.270
_refine_diff_density_max 0.334
_refine_diff_density_min -0.350
_refine_diff_density_rms 0.040
_refine_ls_extinction_method none
_refine_ls_goodness_of_fit_ref 1.041
_refine_ls_hydrogen_treatment mixed
_refine_ls_matrix_type full
_refine_ls_number_parameters 345
_refine_ls_number_reflns 6347
_refine_ls_number_restraints 0
_refine_ls_restrained_S_all 1.041
_refine_ls_R_factor_all 0.0584
_refine_ls_R_factor_gt 0.0486
_refine_ls_shift/su_max 0.001
_refine_ls_shift/su_mean 0.000
_refine_ls_structure_factor_coef Fsqd
_refine_ls_weighting_details 'w=1/[\s^2^(Fo^2^)+(0.0568P)^2^+0.9639P] where P=(Fo^2^+2Fc^2^)/3'
_refine_ls_weighting_scheme calc
_refine_ls_wR_factor_gt 0.1238
_refine_ls_wR_factor_ref 0.1311
_reflns_Friedel_coverage 0.000
_reflns_number_gt 5313
_reflns_number_total 6347
_reflns_threshold_expression 'I > 2\s(I)'
_cod_data_source_file d6dt00412a2.cif
_cod_data_source_block BN2OH_sm374_wa3802
_cod_depositor_comments 'Adding full bibliography for 7720366--7720383.cif.'
_cod_original_cell_volume 2773.66(13)
_cod_original_sg_symbol_H-M 'P 21/n'
_cod_database_code 7720369
_shelx_shelxl_version_number 2019/3
_shelx_space_group_comment
;
The symmetry employed for this shelxl refinement is uniquely defined
by the following loop, which should always be used as a source of
symmetry information in preference to the above space-group names.
They are only intended as comments.
;
_shelx_estimated_absorpt_t_min 0.972
_shelx_estimated_absorpt_t_max 0.982

loop_
_space_group_symop_operation_xyz
'x, y, z'
'-x+1/2, y+1/2, -z+1/2'
'-x, -y, -z'
'x-1/2, -y-1/2, z-1/2'

loop_
_atom_site_label
_atom_site_type_symbol
_atom_site_fract_x
_atom_site_fract_y
_atom_site_fract_z
_atom_site_U_iso_or_equiv
_atom_site_adp_type
_atom_site_occupancy
_atom_site_site_symmetry_order
_atom_site_calc_flag
_atom_site_refinement_flags_posn
_atom_site_refinement_flags_adp
_atom_site_refinement_flags_occupancy
_atom_site_disorder_assembly
_atom_site_disorder_group
B1 B 0.56102(8) 0.21074(16) 0.71291(8) 0.0273(3) Uani 1 1 d . . . . .
O1 O 0.61152(6) 0.22558(12) 0.79173(6) 0.0366(2) Uani 1 1 d . . . . .
H1 H 0.6031(15) 0.157(3) 0.8182(14) 0.081(8) Uiso 1 1 d . . . . .
N1 N 0.61740(6) 0.11922(12) 0.67242(6) 0.0284(2) Uani 1 1 d . . . . .
N2 N 0.78044(7) -0.04182(14) 0.67392(7) 0.0352(3) Uani 1 1 d . . . . .
H2 H 0.8193(12) -0.118(2) 0.6797(11) 0.059(6) Uiso 1 1 d . . . . .
C1 C 0.64479(8) -0.02898(15) 0.69446(9) 0.0360(3) Uani 1 1 d . . . . .
H1A H 0.630104 -0.093672 0.649559 0.043 Uiso 1 1 calc R U . . .
H1B H 0.616713 -0.066228 0.731073 0.043 Uiso 1 1 calc R U . . .
C2 C 0.73605(8) -0.03762(17) 0.72990(9) 0.0375(3) Uani 1 1 d . . . . .
H2A H 0.753566 0.049041 0.762907 0.045 Uiso 1 1 calc R U . . .
H2B H 0.748578 -0.127115 0.761646 0.045 Uiso 1 1 calc R U . . .
C3 C 0.76935(8) 0.04979(15) 0.61556(8) 0.0309(3) Uani 1 1 d . . . . .
C4 C 0.71237(8) 0.16138(14) 0.59627(7) 0.0301(3) Uani 1 1 d . . . . .
H4 H 0.716336 0.221310 0.555157 0.036 Uiso 1 1 calc R U . . .
C5 C 0.64928(7) 0.19959(14) 0.62845(7) 0.0268(3) Uani 1 1 d . . . . .
C6 C 0.82868(9) 0.02962(17) 0.56932(9) 0.0373(3) Uani 1 1 d . . . . .
H6A H 0.800501 0.049854 0.515896 0.045 Uiso 1 1 calc R U . . .
H6B H 0.845762 -0.074902 0.572812 0.045 Uiso 1 1 calc R U . . .
C11 C 0.60957(8) 0.34657(14) 0.61772(7) 0.0281(3) Uani 1 1 d . . . . .
C12 C 0.55952(8) 0.36167(14) 0.66576(7) 0.0289(3) Uani 1 1 d . . . . .
C13 C 0.51892(9) 0.49431(15) 0.66478(9) 0.0361(3) Uani 1 1 d . . . . .
H13 H 0.484357 0.507701 0.696606 0.043 Uiso 1 1 calc R U . . .
C14 C 0.52896(10) 0.60788(16) 0.61703(10) 0.0450(4) Uani 1 1 d . . . . .
H14 H 0.500911 0.698185 0.616477 0.054 Uiso 1 1 calc R U . . .
C15 C 0.57919(11) 0.59050(16) 0.57058(10) 0.0458(4) Uani 1 1 d . . . . .
H15 H 0.585482 0.669073 0.538580 0.055 Uiso 1 1 calc R U . . .
C16 C 0.62061(9) 0.45923(15) 0.57019(8) 0.0368(3) Uani 1 1 d . . . . .
H16 H 0.655380 0.446738 0.538493 0.044 Uiso 1 1 calc R U . . .
C21 C 0.90361(8) 0.12530(14) 0.59152(8) 0.0305(3) Uani 1 1 d . . . . .
C22 C 0.94981(10) 0.14010(19) 0.54085(9) 0.0430(4) Uani 1 1 d . . . . .
H22 H 0.933020 0.092998 0.493111 0.052 Uiso 1 1 calc R U . . .
C23 C 1.01990(11) 0.2224(2) 0.55890(11) 0.0567(5) Uani 1 1 d . . . . .
H23 H 1.050907 0.231412 0.523629 0.068 Uiso 1 1 calc R U . . .
C24 C 1.04499(11) 0.2916(2) 0.62796(11) 0.0550(5) Uani 1 1 d . . . . .
H24 H 1.093129 0.348340 0.640268 0.066 Uiso 1 1 calc R U . . .
C25 C 0.99993(10) 0.27801(18) 0.67900(10) 0.0454(4) Uani 1 1 d . . . . .
H25 H 1.017144 0.325386 0.726640 0.054 Uiso 1 1 calc R U . . .
C26 C 0.92940(9) 0.19528(16) 0.66109(8) 0.0357(3) Uani 1 1 d . . . . .
H26 H 0.898621 0.186456 0.696558 0.043 Uiso 1 1 calc R U . . .
C31 C 0.47302(7) 0.13668(13) 0.70623(7) 0.0254(3) Uani 1 1 d . . . . .
C32 C 0.43060(7) 0.05571(13) 0.64183(7) 0.0267(3) Uani 1 1 d . . . . .
C33 C 0.35590(8) -0.00783(15) 0.63834(8) 0.0327(3) Uani 1 1 d . . . . .
H33 H 0.330140 -0.065116 0.595429 0.039 Uiso 1 1 calc R U . . .
C34 C 0.31800(9) 0.00956(16) 0.69506(9) 0.0371(3) Uani 1 1 d . . . . .
C35 C 0.35732(8) 0.09416(16) 0.75647(8) 0.0344(3) Uani 1 1 d . . . . .
H35 H 0.332050 0.109670 0.795697 0.041 Uiso 1 1 calc R U . . .
C36 C 0.43270(8) 0.15759(15) 0.76299(8) 0.0302(3) Uani 1 1 d . . . . .
C37 C 0.46027(8) 0.04041(16) 0.57221(7) 0.0339(3) Uani 1 1 d . . . . .
H37A H 0.480387 0.135787 0.560150 0.051 Uiso 1 1 calc R U . . .
H37B H 0.415787 0.007892 0.529828 0.051 Uiso 1 1 calc R U . . .
H37C H 0.503873 -0.032387 0.581501 0.051 Uiso 1 1 calc R U . . .
C38 C 0.23574(11) -0.0547(2) 0.68933(12) 0.0627(5) Uani 1 1 d . . . . .
H38A H 0.197081 0.025295 0.687680 0.094 Uiso 1 1 calc R U . . .
H38B H 0.238366 -0.117222 0.733287 0.094 Uiso 1 1 calc R U . . .
H38C H 0.218356 -0.113890 0.643292 0.094 Uiso 1 1 calc R U . . .
C39 C 0.46501(10) 0.2521(2) 0.83273(10) 0.0512(4) Uani 1 1 d . . . . .
H39A H 0.503351 0.194588 0.871314 0.077 Uiso 1 1 calc R U . . .
H39B H 0.420208 0.283989 0.852320 0.077 Uiso 1 1 calc R U . . .
H39C H 0.492285 0.338800 0.819529 0.077 Uiso 1 1 calc R U . . .
C1S C 0.26296(12) 0.3150(2) 0.53474(12) 0.0625(6) Uani 1 1 d . . . . .
H1S H 0.279638 0.217641 0.527327 0.075 Uiso 1 1 calc R U . . .
C2S C 0.19653(15) 0.3766(2) 0.48397(13) 0.0792(8) Uani 1 1 d . . . . .
H2S H 0.167023 0.319998 0.442213 0.095 Uiso 1 1 calc R U . . .
C3S C 0.17277(12) 0.5175(2) 0.49303(12) 0.0625(6) Uani 1 1 d . . . . .
H3S H 0.127060 0.558350 0.457775 0.075 Uiso 1 1 calc R U . . .
C4S C 0.21472(12) 0.5991(2) 0.55259(11) 0.0566(5) Uani 1 1 d . . . . .
H4S H 0.198601 0.697271 0.558966 0.068 Uiso 1 1 calc R U . . .
C5S C 0.28108(13) 0.5386(2) 0.60402(10) 0.0595(5) Uani 1 1 d . . . . .
H5S H 0.310844 0.595935 0.645375 0.071 Uiso 1 1 calc R U . . .
C6S C 0.30410(10) 0.3952(2) 0.59533(10) 0.0512(4) Uani 1 1 d . . . . .
H6S H 0.348511 0.352818 0.631548 0.061 Uiso 1 1 calc R U . . .

loop_
_atom_site_aniso_label
_atom_site_aniso_U_11
_atom_site_aniso_U_22
_atom_site_aniso_U_33
_atom_site_aniso_U_23
_atom_site_aniso_U_13
_atom_site_aniso_U_12
B1 0.0238(6) 0.0275(7) 0.0292(7) 0.0015(5) 0.0048(5) -0.0026(5)
O1 0.0297(5) 0.0457(6) 0.0305(5) 0.0039(4) 0.0016(4) -0.0111(4)
N1 0.0233(5) 0.0252(5) 0.0354(6) 0.0067(4) 0.0055(4) 0.0001(4)
N2 0.0274(5) 0.0346(6) 0.0423(7) 0.0050(5) 0.0069(5) 0.0062(5)
C1 0.0289(6) 0.0278(7) 0.0510(8) 0.0127(6) 0.0105(6) 0.0027(5)
C2 0.0311(7) 0.0382(7) 0.0413(8) 0.0133(6) 0.0069(6) 0.0084(6)
C3 0.0265(6) 0.0303(6) 0.0342(7) -0.0046(5) 0.0053(5) -0.0041(5)
C4 0.0295(6) 0.0294(6) 0.0306(6) 0.0028(5) 0.0065(5) -0.0029(5)
C5 0.0246(6) 0.0255(6) 0.0272(6) 0.0024(5) 0.0014(5) -0.0030(5)
C6 0.0332(7) 0.0385(8) 0.0402(8) -0.0101(6) 0.0100(6) -0.0029(6)
C11 0.0273(6) 0.0248(6) 0.0287(6) 0.0027(5) 0.0014(5) -0.0018(5)
C12 0.0258(6) 0.0255(6) 0.0314(6) -0.0012(5) 0.0009(5) -0.0040(5)
C13 0.0338(7) 0.0290(7) 0.0435(8) -0.0033(6) 0.0067(6) -0.0002(5)
C14 0.0480(9) 0.0237(7) 0.0586(10) 0.0028(6) 0.0066(7) 0.0059(6)
C15 0.0574(10) 0.0276(7) 0.0493(9) 0.0128(6) 0.0094(8) 0.0012(7)
C16 0.0432(8) 0.0305(7) 0.0359(7) 0.0079(5) 0.0092(6) -0.0005(6)
C21 0.0290(6) 0.0274(6) 0.0343(7) -0.0007(5) 0.0073(5) 0.0039(5)
C22 0.0415(8) 0.0508(9) 0.0396(8) -0.0089(7) 0.0159(6) -0.0036(7)
C23 0.0515(10) 0.0683(12) 0.0591(11) -0.0116(9) 0.0300(9) -0.0156(9)
C24 0.0431(9) 0.0579(11) 0.0667(12) -0.0131(9) 0.0195(8) -0.0186(8)
C25 0.0435(8) 0.0455(9) 0.0454(9) -0.0124(7) 0.0090(7) -0.0092(7)
C26 0.0369(7) 0.0361(7) 0.0352(7) -0.0042(6) 0.0117(6) -0.0014(6)
C31 0.0231(5) 0.0232(6) 0.0280(6) 0.0030(5) 0.0039(5) 0.0011(4)
C32 0.0257(6) 0.0251(6) 0.0279(6) 0.0023(5) 0.0047(5) 0.0004(5)
C33 0.0303(6) 0.0312(7) 0.0338(7) -0.0038(5) 0.0036(5) -0.0069(5)
C34 0.0306(7) 0.0367(7) 0.0454(8) -0.0012(6) 0.0126(6) -0.0074(6)
C35 0.0309(6) 0.0380(7) 0.0373(7) -0.0011(6) 0.0147(6) 0.0007(6)
C36 0.0268(6) 0.0313(6) 0.0314(7) -0.0028(5) 0.0059(5) 0.0025(5)
C37 0.0325(7) 0.0414(7) 0.0262(6) -0.0014(5) 0.0051(5) -0.0040(6)
C38 0.0456(9) 0.0767(13) 0.0721(13) -0.0195(10) 0.0267(9) -0.0304(9)
C39 0.0361(8) 0.0711(12) 0.0468(9) -0.0269(8) 0.0118(7) -0.0019(8)
C1S 0.0671(12) 0.0345(8) 0.0693(12) 0.0111(8) -0.0097(10) -0.0042(8)
C2S 0.0900(16) 0.0395(9) 0.0749(14) 0.0078(9) -0.0344(12) -0.0111(10)
C3S 0.0528(10) 0.0496(10) 0.0707(13) 0.0237(9) -0.0080(9) -0.0014(8)
C4S 0.0633(11) 0.0576(11) 0.0520(10) 0.0068(8) 0.0208(9) 0.0149(9)
C5S 0.0664(12) 0.0703(12) 0.0390(9) -0.0043(8) 0.0092(8) 0.0075(10)
C6S 0.0436(9) 0.0591(10) 0.0456(9) 0.0135(8) 0.0031(7) 0.0045(8)

loop_
_atom_type_symbol
_atom_type_description
_atom_type_scat_dispersion_real
_atom_type_scat_dispersion_imag
_atom_type_scat_source
C C 0.0033 0.0016 'International Tables Vol C Tables 4.2.6.8 and 6.1.1.4'
H H 0.0000 0.0000 'International Tables Vol C Tables 4.2.6.8 and 6.1.1.4'
B B 0.0013 0.0007 'International Tables Vol C Tables 4.2.6.8 and 6.1.1.4'
N N 0.0061 0.0033 'International Tables Vol C Tables 4.2.6.8 and 6.1.1.4'
O O 0.0106 0.0060 'International Tables Vol C Tables 4.2.6.8 and 6.1.1.4'

loop_
_geom_angle_atom_site_label_1
_geom_angle_atom_site_label_2
_geom_angle_atom_site_label_3
_geom_angle
_geom_angle_site_symmetry_1
_geom_angle_site_symmetry_3
_geom_angle_publ_flag
O1 B1 N1 103.51(10) . . ?
O1 B1 C12 111.65(11) . . ?
N1 B1 C12 96.42(10) . . ?
O1 B1 C31 113.42(11) . . ?
N1 B1 C31 114.72(10) . . ?
C12 B1 C31 115.36(10) . . ?
B1 O1 H1 111.0(17) . . ?
C5 N1 C1 121.97(12) . . ?
C5 N1 B1 113.90(11) . . ?
C1 N1 B1 122.84(11) . . ?
C3 N2 C2 125.01(12) . . ?
C3 N2 H2 119.1(12) . . ?
C2 N2 H2 115.8(12) . . ?
N1 C1 C2 112.72(11) . . ?
N1 C1 H1A 109.0 . . ?
C2 C1 H1A 109.0 . . ?
N1 C1 H1B 109.0 . . ?
C2 C1 H1B 109.0 . . ?
H1A C1 H1B 107.8 . . ?
N2 C2 C1 112.23(12) . . ?
N2 C2 H2A 109.2 . . ?
C1 C2 H2A 109.2 . . ?
N2 C2 H2B 109.2 . . ?
C1 C2 H2B 109.2 . . ?
H2A C2 H2B 107.9 . . ?
N2 C3 C4 126.80(13) . . ?
N2 C3 C6 114.18(12) . . ?
C4 C3 C6 118.96(13) . . ?
C3 C4 C5 129.92(13) . . ?
C3 C4 H4 115.0 . . ?
C5 C4 H4 115.0 . . ?
N1 C5 C4 128.20(12) . . ?
N1 C5 C11 108.97(11) . . ?
C4 C5 C11 122.81(12) . . ?
C3 C6 C21 115.82(11) . . ?
C3 C6 H6A 108.3 . . ?
C21 C6 H6A 108.3 . . ?
C3 C6 H6B 108.3 . . ?
C21 C6 H6B 108.3 . . ?
H6A C6 H6B 107.4 . . ?
C16 C11 C12 122.59(12) . . ?
C16 C11 C5 127.26(13) . . ?
C12 C11 C5 110.10(11) . . ?
C13 C12 C11 118.07(13) . . ?
C13 C12 B1 132.43(13) . . ?
C11 C12 B1 109.49(11) . . ?
C12 C13 C14 119.98(15) . . ?
C12 C13 H13 120.0 . . ?
C14 C13 H13 120.0 . . ?
C15 C14 C13 120.79(14) . . ?
C15 C14 H14 119.6 . . ?
C13 C14 H14 119.6 . . ?
C14 C15 C16 120.65(14) . . ?
C14 C15 H15 119.7 . . ?
C16 C15 H15 119.7 . . ?
C15 C16 C11 117.92(15) . . ?
C15 C16 H16 121.0 . . ?
C11 C16 H16 121.0 . . ?
C22 C21 C26 118.54(13) . . ?
C22 C21 C6 118.37(12) . . ?
C26 C21 C6 123.07(13) . . ?
C23 C22 C21 120.89(15) . . ?
C23 C22 H22 119.6 . . ?
C21 C22 H22 119.6 . . ?
C24 C23 C22 120.21(16) . . ?
C24 C23 H23 119.9 . . ?
C22 C23 H23 119.9 . . ?
C25 C24 C23 119.70(16) . . ?
C25 C24 H24 120.1 . . ?
C23 C24 H24 120.1 . . ?
C24 C25 C26 120.28(15) . . ?
C24 C25 H25 119.9 . . ?
C26 C25 H25 119.9 . . ?
C25 C26 C21 120.38(14) . . ?
C25 C26 H26 119.8 . . ?
C21 C26 H26 119.8 . . ?
C36 C31 C32 116.27(11) . . ?
C36 C31 B1 121.37(11) . . ?
C32 C31 B1 122.26(11) . . ?
C33 C32 C31 120.81(12) . . ?
C33 C32 C37 116.27(11) . . ?
C31 C32 C37 122.83(11) . . ?
C34 C33 C32 122.41(12) . . ?
C34 C33 H33 118.8 . . ?
C32 C33 H33 118.8 . . ?
C35 C34 C33 117.04(13) . . ?
C35 C34 C38 120.94(15) . . ?
C33 C34 C38 121.96(14) . . ?
C34 C35 C36 122.51(13) . . ?
C34 C35 H35 118.7 . . ?
C36 C35 H35 118.7 . . ?
C35 C36 C31 120.81(12) . . ?
C35 C36 C39 115.13(13) . . ?
C31 C36 C39 124.02(12) . . ?
C32 C37 H37A 109.5 . . ?
C32 C37 H37B 109.5 . . ?
H37A C37 H37B 109.5 . . ?
C32 C37 H37C 109.5 . . ?
H37A C37 H37C 109.5 . . ?
H37B C37 H37C 109.5 . . ?
C34 C38 H38A 109.5 . . ?
C34 C38 H38B 109.5 . . ?
H38A C38 H38B 109.5 . . ?
C34 C38 H38C 109.5 . . ?
H38A C38 H38C 109.5 . . ?
H38B C38 H38C 109.5 . . ?
C36 C39 H39A 109.5 . . ?
C36 C39 H39B 109.5 . . ?
H39A C39 H39B 109.5 . . ?
C36 C39 H39C 109.5 . . ?
H39A C39 H39C 109.5 . . ?
H39B C39 H39C 109.5 . . ?
C6S C1S C2S 119.35(19) . . ?
C6S C1S H1S 120.3 . . ?
C2S C1S H1S 120.3 . . ?
C3S C2S C1S 121.01(19) . . ?
C3S C2S H2S 119.5 . . ?
C1S C2S H2S 119.5 . . ?
C4S C3S C2S 119.80(17) . . ?
C4S C3S H3S 120.1 . . ?
C2S C3S H3S 120.1 . . ?
C3S C4S C5S 119.82(18) . . ?
C3S C4S H4S 120.1 . . ?
C5S C4S H4S 120.1 . . ?
C6S C5S C4S 120.19(18) . . ?
C6S C5S H5S 119.9 . . ?
C4S C5S H5S 119.9 . . ?
C1S C6S C5S 119.79(16) . . ?
C1S C6S H6S 120.1 . . ?
C5S C6S H6S 120.1 . . ?

loop_
_geom_bond_atom_site_label_1
_geom_bond_atom_site_label_2
_geom_bond_distance
_geom_bond_site_symmetry_2
_geom_bond_publ_flag
B1 O1 1.4836(17) . ?
B1 N1 1.6070(19) . ?
B1 C12 1.6184(19) . ?
B1 C31 1.6324(18) . ?
O1 H1 0.83(3) . ?
N1 C5 1.3159(17) . ?
N1 C1 1.4465(16) . ?
N2 C3 1.3316(18) . ?
N2 C2 1.442(2) . ?
N2 H2 0.95(2) . ?
C1 C2 1.5325(19) . ?
C1 H1A 0.9900 . ?
C1 H1B 0.9900 . ?
C2 H2A 0.9900 . ?
C2 H2B 0.9900 . ?
C3 C4 1.3880(19) . ?
C3 C6 1.509(2) . ?
C4 C5 1.4151(19) . ?
C4 H4 0.9500 . ?
C5 C11 1.4876(17) . ?
C6 C21 1.5172(19) . ?
C6 H6A 0.9900 . ?
C6 H6B 0.9900 . ?
C11 C16 1.3924(18) . ?
C11 C12 1.400(2) . ?
C12 C13 1.3897(19) . ?
C13 C14 1.396(2) . ?
C13 H13 0.9500 . ?
C14 C15 1.381(3) . ?
C14 H14 0.9500 . ?
C15 C16 1.390(2) . ?
C15 H15 0.9500 . ?
C16 H16 0.9500 . ?
C21 C22 1.388(2) . ?
C21 C26 1.3915(19) . ?
C22 C23 1.382(2) . ?
C22 H22 0.9500 . ?
C23 C24 1.379(3) . ?
C23 H23 0.9500 . ?
C24 C25 1.378(2) . ?
C24 H24 0.9500 . ?
C25 C26 1.390(2) . ?
C25 H25 0.9500 . ?
C26 H26 0.9500 . ?
C31 C36 1.4164(19) . ?
C31 C32 1.4188(17) . ?
C32 C33 1.3957(18) . ?
C32 C37 1.5105(19) . ?
C33 C34 1.384(2) . ?
C33 H33 0.9500 . ?
C34 C35 1.383(2) . ?
C34 C38 1.510(2) . ?
C35 C36 1.3957(19) . ?
C35 H35 0.9500 . ?
C36 C39 1.520(2) . ?
C37 H37A 0.9800 . ?
C37 H37B 0.9800 . ?
C37 H37C 0.9800 . ?
C38 H38A 0.9800 . ?
C38 H38B 0.9800 . ?
C38 H38C 0.9800 . ?
C39 H39A 0.9800 . ?
C39 H39B 0.9800 . ?
C39 H39C 0.9800 . ?
C1S C6S 1.360(3) . ?
C1S C2S 1.385(3) . ?
C1S H1S 0.9500 . ?
C2S C3S 1.367(3) . ?
C2S H2S 0.9500 . ?
C3S C4S 1.358(3) . ?
C3S H3S 0.9500 . ?
C4S C5S 1.385(3) . ?
C4S H4S 0.9500 . ?
C5S C6S 1.383(3) . ?
C5S H5S 0.9500 . ?
C6S H6S 0.9500 . ?

loop_
_geom_hbond_atom_site_label_D
_geom_hbond_atom_site_label_H
_geom_hbond_atom_site_label_A
_geom_hbond_distance_DH
_geom_hbond_distance_HA
_geom_hbond_distance_DA
_geom_hbond_angle_DHA
_geom_hbond_site_symmetry_A
_geom_hbond_publ_flag
N2 H2 O1 0.95(2) 1.84(2) 2.7718(16) 168.3(18) 2_646 yes

loop_
_geom_torsion_atom_site_label_1
_geom_torsion_atom_site_label_2
_geom_torsion_atom_site_label_3
_geom_torsion_atom_site_label_4
_geom_torsion
_geom_torsion_site_symmetry_1
_geom_torsion_site_symmetry_2
_geom_torsion_site_symmetry_3
_geom_torsion_site_symmetry_4
_geom_torsion_publ_flag
O1 B1 N1 C5 -104.74(12) . . . . ?
C12 B1 N1 C5 9.39(12) . . . . ?
C31 B1 N1 C5 131.15(11) . . . . ?
O1 B1 N1 C1 62.48(14) . . . . ?
C12 B1 N1 C1 176.61(11) . . . . ?
C31 B1 N1 C1 -61.63(15) . . . . ?
C5 N1 C1 C2 53.55(18) . . . . ?
B1 N1 C1 C2 -112.66(14) . . . . ?
C3 N2 C2 C1 48.80(19) . . . . ?
N1 C1 C2 N2 -81.47(16) . . . . ?
C2 N2 C3 C4 -2.3(2) . . . . ?
C2 N2 C3 C6 174.99(12) . . . . ?
N2 C3 C4 C5 -5.2(2) . . . . ?
C6 C3 C4 C5 177.63(13) . . . . ?
C1 N1 C5 C4 -0.3(2) . . . . ?
B1 N1 C5 C4 167.02(12) . . . . ?
C1 N1 C5 C11 -178.77(11) . . . . ?
B1 N1 C5 C11 -11.43(14) . . . . ?
C3 C4 C5 N1 -17.5(2) . . . . ?
C3 C4 C5 C11 160.71(13) . . . . ?
N2 C3 C6 C21 -92.48(15) . . . . ?
C4 C3 C6 C21 85.04(16) . . . . ?
N1 C5 C11 C16 -174.00(13) . . . . ?
C4 C5 C11 C16 7.5(2) . . . . ?
N1 C5 C11 C12 8.49(14) . . . . ?
C4 C5 C11 C12 -170.06(11) . . . . ?
C16 C11 C12 C13 0.73(19) . . . . ?
C5 C11 C12 C13 178.37(11) . . . . ?
C16 C11 C12 B1 -179.75(12) . . . . ?
C5 C11 C12 B1 -2.10(13) . . . . ?
O1 B1 C12 C13 -76.92(17) . . . . ?
N1 B1 C12 C13 175.76(13) . . . . ?
C31 B1 C12 C13 54.49(19) . . . . ?
O1 B1 C12 C11 103.65(13) . . . . ?
N1 B1 C12 C11 -3.67(12) . . . . ?
C31 B1 C12 C11 -124.94(12) . . . . ?
C11 C12 C13 C14 -0.2(2) . . . . ?
B1 C12 C13 C14 -179.64(13) . . . . ?
C12 C13 C14 C15 -0.2(2) . . . . ?
C13 C14 C15 C16 0.2(2) . . . . ?
C14 C15 C16 C11 0.2(2) . . . . ?
C12 C11 C16 C15 -0.7(2) . . . . ?
C5 C11 C16 C15 -177.93(13) . . . . ?
C3 C6 C21 C22 -163.92(13) . . . . ?
C3 C6 C21 C26 18.0(2) . . . . ?
C26 C21 C22 C23 0.0(2) . . . . ?
C6 C21 C22 C23 -178.15(16) . . . . ?
C21 C22 C23 C24 -0.1(3) . . . . ?
C22 C23 C24 C25 0.1(3) . . . . ?
C23 C24 C25 C26 -0.1(3) . . . . ?
C24 C25 C26 C21 0.0(2) . . . . ?
C22 C21 C26 C25 0.0(2) . . . . ?
C6 C21 C26 C25 178.07(14) . . . . ?
O1 B1 C31 C36 31.58(17) . . . . ?
N1 B1 C31 C36 150.25(11) . . . . ?
C12 B1 C31 C36 -98.98(14) . . . . ?
O1 B1 C31 C32 -152.24(12) . . . . ?
N1 B1 C31 C32 -33.57(16) . . . . ?
C12 B1 C31 C32 77.20(15) . . . . ?
C36 C31 C32 C33 -4.47(18) . . . . ?
B1 C31 C32 C33 179.17(12) . . . . ?
C36 C31 C32 C37 171.91(12) . . . . ?
B1 C31 C32 C37 -4.45(18) . . . . ?
C31 C32 C33 C34 2.8(2) . . . . ?
C37 C32 C33 C34 -173.79(13) . . . . ?
C32 C33 C34 C35 0.2(2) . . . . ?
C32 C33 C34 C38 177.57(16) . . . . ?
C33 C34 C35 C36 -1.4(2) . . . . ?
C38 C34 C35 C36 -178.77(16) . . . . ?
C34 C35 C36 C31 -0.5(2) . . . . ?
C34 C35 C36 C39 177.55(15) . . . . ?
C32 C31 C36 C35 3.34(18) . . . . ?
B1 C31 C36 C35 179.74(12) . . . . ?
C32 C31 C36 C39 -174.49(14) . . . . ?
B1 C31 C36 C39 1.9(2) . . . . ?
C6S C1S C2S C3S 1.3(4) . . . . ?
C1S C2S C3S C4S 0.0(4) . . . . ?
C2S C3S C4S C5S -0.3(3) . . . . ?
C3S C4S C5S C6S -0.7(3) . . . . ?
C2S C1S C6S C5S -2.4(3) . . . . ?
C4S C5S C6S C1S 2.1(3) . . . . ?
